data_2012618
loop_
_publ_author_name
'Piro, Oscar E.'
'Castellano, Eduardo E.'
'Piatti, Roberto C. V.'
'Bolz\'an, Agust\'in E.'
'Arvia, Alejandro J.'

_publ_section_title
;
 Two thiourea-containing gold(I) complexes
;
_journal_issue 4
_journal_name_full 'Acta Crystallographica Section C'
_journal_page_first m252
_journal_page_last m255
_journal_paper_doi 10.1107/S0108270102003062
_journal_volume 58
_journal_year 2002
_chemical_formula_iupac '[Au (C H4 N2 S)2]2 S O4'
_chemical_formula_moiety 'C4 H16 Au2 N8 O4 S5'
_chemical_formula_sum 'C4 H16 Au2 N8 O4 S5'
_chemical_formula_weight 794.48
_chemical_name_systematic
;
Bis[bis(thiourea-\kS)gold(I)] sulfate
;
_space_group_IT_number 2
_symmetry_cell_setting triclinic
_symmetry_space_group_name_Hall '-P 1'
_symmetry_space_group_name_H-M 'P -1'
_atom_sites_solution_hydrogens geom
_atom_sites_solution_primary direct
_atom_sites_solution_secondary difmap
_audit_creation_method SHELXL97
_cell_angle_alpha 88.8130(9)
_cell_angle_beta 85.0540(11)
_cell_angle_gamma 88.2170(12)
_cell_formula_units_Z 4
_cell_length_a 8.05900(10)
_cell_length_b 11.4980(2)
_cell_length_c 20.0690(4)
_cell_measurement_reflns_used 25866
_cell_measurement_temperature 293(2)
_cell_measurement_theta_max 27.44
_cell_measurement_theta_min 3.05
_cell_volume 1851.52(5)
_computing_cell_refinement 'HKL SCALEPACK (Otwinowski & Minor, 1997)'
_computing_data_collection 'KappaCCD Server Software (Nonius, 1998)'
_computing_data_reduction 'HKL DENZO (Otwinowski & Minor, 1997) and SCALEPACK'
_computing_molecular_graphics 'ORTEP (Johnson, 1965)'
_computing_publication_material SHELXL97
_computing_structure_refinement 'SHELXL97 (Sheldrick, 1997)'
_computing_structure_solution 'SHELXS97 (Sheldrick, 1997)'
_diffrn_ambient_temperature 293(2)
_diffrn_measured_fraction_theta_full 0.992
_diffrn_measured_fraction_theta_max 0.992
_diffrn_measurement_device_type 'Nonius KappaCCD area-detector'
_diffrn_measurement_method CCD
_diffrn_radiation_monochromator graphite
_diffrn_radiation_source 'sealed tube'
_diffrn_radiation_type MoK\a
_diffrn_radiation_wavelength 0.71070
_diffrn_reflns_av_R_equivalents 0.067
_diffrn_reflns_av_sigmaI/netI 0.033
_diffrn_reflns_limit_h_max 10
_diffrn_reflns_limit_h_min -10
_diffrn_reflns_limit_k_max 14
_diffrn_reflns_limit_k_min -14
_diffrn_reflns_limit_l_max 25
_diffrn_reflns_limit_l_min -25
_diffrn_reflns_number 18534
_diffrn_reflns_theta_full 27.44
_diffrn_reflns_theta_max 27.44
_diffrn_reflns_theta_min 3.05
_exptl_absorpt_coefficient_mu 16.420
_exptl_absorpt_correction_T_max 0.131
_exptl_absorpt_correction_T_min 0.010
_exptl_absorpt_correction_type 'Gaussian integration'
_exptl_absorpt_process_details '(Coppens, 1970)'
_exptl_crystal_colour colourless
_exptl_crystal_density_diffrn 2.850
_exptl_crystal_density_meas ?
_exptl_crystal_density_method 'not measured'
_exptl_crystal_description plate
_exptl_crystal_F_000 1464
_exptl_crystal_size_max 0.38
_exptl_crystal_size_mid 0.37
_exptl_crystal_size_min 0.14
_refine_diff_density_max 1.49
_refine_diff_density_min -3.03
_refine_ls_extinction_method none
_refine_ls_goodness_of_fit_ref 1.075
_refine_ls_hydrogen_treatment constr
_refine_ls_matrix_type full
_refine_ls_number_parameters 415
_refine_ls_number_reflns 8386
_refine_ls_number_restraints 0
_refine_ls_restrained_S_all 1.075
_refine_ls_R_factor_all 0.055
_refine_ls_R_factor_gt 0.049
_refine_ls_shift/su_max 0.001
_refine_ls_shift/su_mean 0.000
_refine_ls_structure_factor_coef Fsqd
_refine_ls_weighting_details 'w = 1/[\s^2^(Fo^2^)+(0.077P)^2^+22.72P] where P=(Fo^2^+2Fc^2^)/3'
_refine_ls_weighting_scheme calc
_refine_ls_wR_factor_gt 0.133
_refine_ls_wR_factor_ref 0.139
_reflns_number_gt 7569
_reflns_number_total 8386
_reflns_threshold_expression I>2\s(I)
_cod_data_source_file bm1485.cif
_cod_data_source_block II
_cod_depositor_comments
;
The following automatic conversions were performed:

'_exptl_crystal_density_meas' value 'not measured' was changed to '?'
- the value is perceived as not measured.

Automatic conversion script
Id: cif_fix_values 3008 2015-01-20 13:52:24Z robertas 

The following automatic conversions were performed:

'_refine_ls_weighting_scheme' value 'calc w =
1/[\s^2^(Fo^2^)+(0.077P)^2^+22.72P] where P=(Fo^2^+2Fc^2^)/3' was
changed to 'calc'. New tag '_refine_ls_weighting_details' was
created. The value of the new tag was set to 'w =
1/[\s^2^(Fo^2^)+(0.077P)^2^+22.72P] where P=(Fo^2^+2Fc^2^)/3'.

Automatic conversion script
Id: cif_fix_values 3143 2015-03-26 13:38:13Z robertas 
;
_cod_database_code 2012618
_cod_database_fobs_code 2012618

loop_
_symmetry_equiv_pos_as_xyz
'x, y, z'
'-x, -y, -z'

loop_
_atom_site_label
_atom_site_fract_x
_atom_site_fract_y
_atom_site_fract_z
_atom_site_U_iso_or_equiv
_atom_site_adp_type
_atom_site_calc_flag
_atom_site_refinement_flags
_atom_site_occupancy
_atom_site_disorder_assembly
_atom_site_disorder_group
_atom_site_type_symbol
Au1 1.01064(5) 0.14266(3) 0.06587(19) 0.03105(11) Uani d . 1 . . Au
S11 0.8719(4) 0.3096(2) 0.03797(15) 0.0475(7) Uani d . 1 . . S
C11 0.8783(12) 0.4073(8) 0.1017(5) 0.0309(19) Uani d . 1 . . C
N11 0.9021(11) 0.3761(8) 0.1639(4) 0.0367(19) Uani d . 1 . . N
H11A 0.9011 0.4280 0.1942 0.044 Uiso calc R 1 . . H
H11B 0.9186 0.3039 0.1741 0.044 Uiso calc R 1 . . H
N13 0.8528(11) 0.5193(7) 0.0863(5) 0.038(2) Uani d . 1 . . N
H13A 0.8519 0.5708 0.1167 0.046 Uiso calc R 1 . . H
H13B 0.8373 0.5400 0.0458 0.046 Uiso calc R 1 . . H
S12 1.1659(3) -0.0234(2) 0.08211(15) 0.0384(6) Uani d . 1 . . S
C12 1.0469(12) -0.1145(8) 0.1356(5) 0.0293(19) Uani d . 1 . . C
N12 0.9208(10) -0.0776(7) 0.1746(5) 0.0336(18) Uani d . 1 . . N
H12A 0.8669 -0.1255 0.2012 0.040 Uiso calc R 1 . . H
H12B 0.8910 -0.0051 0.1739 0.040 Uiso calc R 1 . . H
N14 1.0924(13) -0.2273(8) 0.1369(5) 0.047(2) Uani d . 1 . . N
H14A 1.0381 -0.2748 0.1636 0.056 Uiso calc R 1 . . H
H14B 1.1761 -0.2523 0.1111 0.056 Uiso calc R 1 . . H
Au2 0.46309(5) 0.64309(3) 0.06301(19) 0.03105(11) Uani d . 1 . . Au
S21 0.2982(3) 0.4851(2) 0.07996(14) 0.0372(6) Uani d . 1 . . S
C21 0.3936(12) 0.3916(8) 0.1354(5) 0.0290(18) Uani d . 1 . . C
N21 0.4980(10) 0.4269(7) 0.1747(4) 0.0326(17) Uani d . 1 . . N
H21A 0.5407 0.3787 0.2024 0.039 Uiso calc R 1 . . H
H21B 0.5254 0.4986 0.1735 0.039 Uiso calc R 1 . . H
N23 0.3525(13) 0.2801(8) 0.1378(5) 0.045(2) Uani d . 1 . . N
H23A 0.3958 0.2326 0.1656 0.054 Uiso calc R 1 . . H
H23B 0.2826 0.2556 0.1116 0.054 Uiso calc R 1 . . H
S22 0.6177(4) 0.8024(2) 0.03516(15) 0.0456(7) Uani d . 1 . . S
C22 0.5805(12) 0.9040(8) 0.0993(5) 0.0300(19) Uani d . 1 . . C
N22 0.5300(11) 0.8727(7) 0.1595(4) 0.0342(18) Uani d . 1 . . N
H22A 0.5164 0.9237 0.1904 0.041 Uiso calc R 1 . . H
H22B 0.5098 0.8009 0.1688 0.041 Uiso calc R 1 . . H
N24 0.6125(12) 1.0125(8) 0.0832(5) 0.041(2) Uani d . 1 . . N
H24A 0.6000 1.0651 0.1132 0.049 Uiso calc R 1 . . H
H24B 0.6461 1.0311 0.0427 0.049 Uiso calc R 1 . . H
Au3 0.19825(6) 0.24665(4) 0.3959(2) 0.04073(12) Uani d . 1 . . Au
S31 0.2925(5) 0.1080(2) 0.46792(15) 0.0473(7) Uani d . 1 . . S
C31 0.2949(13) 0.1765(9) 0.5431(6) 0.037(2) Uani d . 1 . . C
N31 0.2258(15) 0.2793(10) 0.5555(6) 0.059(3) Uani d . 1 . . N
H31A 0.2314 0.3100 0.5939 0.070 Uiso calc R 1 . . H
H31B 0.1748 0.3161 0.5252 0.070 Uiso calc R 1 . . H
N33 0.3723(12) 0.1226(9) 0.5912(5) 0.041(2) Uani d . 1 . . N
H33A 0.3761 0.1552 0.6292 0.049 Uiso calc R 1 . . H
H33B 0.4187 0.0551 0.5843 0.049 Uiso calc R 1 . . H
S32 0.0965(4) 0.3800(3) 0.32271(18) 0.0530(8) Uani d . 1 . . S
C32 0.2449(13) 0.4832(9) 0.3092(5) 0.035(2) Uani d . 1 . . C
N32 0.3905(11) 0.4768(9) 0.3345(5) 0.042(2) Uani d . 1 . . N
H32A 0.4595 0.5321 0.3270 0.051 Uiso calc R 1 . . H
H32B 0.4166 0.4173 0.3585 0.051 Uiso calc R 1 . . H
N34 0.2051(13) 0.5769(8) 0.2715(5) 0.046(2) Uani d . 1 . . N
H34A 0.2746 0.6319 0.2641 0.055 Uiso calc R 1 . . H
H34B 0.1103 0.5816 0.2548 0.055 Uiso calc R 1 . . H
Au4 0.2320(6) 0.75972(4) 0.39976(2) 0.0394(12) Uani d . 1 . . Au
S41 0.3019(3) 0.8870(3) 0.31424(16) 0.0465(7) Uani d . 1 . . S
C41 0.1330(12) 0.9799(9) 0.3055(5) 0.0310(19) Uani d . 1 . . C
N41 -0.0158(12) 0.9596(9) 0.3314(5) 0.044(2) Uani d . 1 . . N
H41A -0.0966 1.0077 0.3244 0.053 Uiso calc R 1 . . H
H41B -0.0340 0.8980 0.3556 0.053 Uiso calc R 1 . . H
N43 0.1632(13) 1.0741(9) 0.2682(5) 0.046(2) Uani d . 1 . . N
H43A 0.0833 1.1228 0.2609 0.055 Uiso calc R 1 . . H
H43B 0.2628 1.0868 0.2511 0.055 Uiso calc R 1 . . H
S42 0.1901(5) 0.6262(3) 0.48489(15) 0.0496(7) Uani d . 1 . . S
C42 0.2530(13) 0.6980(9) 0.5543(5) 0.035(2) Uani d . 1 . . C
N42 0.2649(14) 0.8113(8) 0.5559(5) 0.050(3) Uani d . 1 . . N
H42A 0.2919 0.8435 0.5916 0.060 Uiso calc R 1 . . H
H42B 0.2457 0.8533 0.5213 0.060 Uiso calc R 1 . . H
N44 0.2818(12) 0.6328(8) 0.6066(5) 0.041(2) Uani d . 1 . . N
H44A 0.3089 0.6642 0.6425 0.050 Uiso calc R 1 . . H
H44B 0.2737 0.5585 0.6050 0.050 Uiso calc R 1 . . H
S1 0.7264(3) 0.66129(18) 0.26477(12) 0.0278(4) Uani d . 1 . . S
O11 0.7105(10) 0.5947(6) 0.3283(4) 0.0410(17) Uani d . 1 . . O
O12 0.8734(10) 0.6168(7) 0.2222(4) 0.0420(17) Uani d . 1 . . O
O13 0.7500(9) 0.7839(6) 0.2786(4) 0.0357(15) Uani d . 1 . . O
O14 0.5758(10) 0.6501(6) 0.2295(4) 0.0404(17) Uani d . 1 . . O
S2 0.6596(3) 0.15489(18) 0.25928(12) 0.0275(4) Uani d . 1 . . S
O21 0.6170(10) 0.2759(6) 0.2758(4) 0.0364(16) Uani d . 1 . . O
O22 0.6700(10) 0.0847(6) 0.3208(4) 0.0415(17) Uani d . 1 . . O
O23 0.8244(10) 0.1496(7) 0.2209(4) 0.0438(18) Uani d . 1 . . O
O24 0.5320(10) 0.1101(6) 0.2182(4) 0.0421(18) Uani d . 1 . . O

loop_
_atom_site_aniso_label
_atom_site_aniso_U_11
_atom_site_aniso_U_22
_atom_site_aniso_U_33
_atom_site_aniso_U_12
_atom_site_aniso_U_13
_atom_site_aniso_U_23
Au1 0.0353(2) 0.02701(18) 0.0310(2) -0.00270(14) -0.00351(14) 0.00108(14)
S11 0.074(2) 0.0343(13) 0.0366(15) 0.0132(13) -0.0249(14) -0.0032(11)
C11 0.033(5) 0.020(4) 0.040(5) -0.002(3) -0.003(4) 0.002(4)
N11 0.043(5) 0.035(4) 0.032(5) -0.004(4) -0.005(4) 0.008(4)
N13 0.038(5) 0.026(4) 0.051(6) 0.002(3) -0.010(4) 0.000(4)
S12 0.0341(12) 0.0359(12) 0.0425(15) 0.0049(10) 0.0081(10) 0.0074(11)
C12 0.037(5) 0.024(4) 0.027(5) 0.001(4) -0.007(4) -0.003(3)
N12 0.037(4) 0.021(4) 0.042(5) 0.000(3) 0.002(4) -0.001(3)
N14 0.056(6) 0.026(4) 0.056(6) 0.011(4) 0.009(5) -0.003(4)
Au2 0.0356(2) 0.02640(18) 0.0311(2) 0.00183(14) -0.00427(15) 0.00084(14)
S21 0.0402(13) 0.0329(12) 0.0412(14) -0.0041(10) -0.0188(11) 0.0043(10)
C21 0.032(5) 0.027(4) 0.027(5) -0.001(3) -0.002(4) 0.000(4)
N21 0.032(4) 0.027(4) 0.040(5) 0.000(3) -0.007(3) 0.002(3)
N23 0.053(6) 0.031(4) 0.054(6) -0.010(4) -0.022(5) 0.004(4)
S22 0.0619(18) 0.0353(13) 0.0373(15) -0.0109(12) 0.0123(13) -0.0042(11)
C22 0.032(5) 0.029(4) 0.030(5) 0.002(4) -0.011(4) 0.005(4)
N22 0.049(5) 0.028(4) 0.026(4) -0.004(3) -0.003(4) -0.003(3)
N24 0.056(6) 0.032(4) 0.036(5) -0.007(4) -0.009(4) 0.005(4)
Au3 0.0503(2) 0.0412(2) 0.0323(2) -0.00862(18) -0.01174(18) 0.00633(17)
S31 0.076(2) 0.0358(13) 0.0319(14) 0.0032(13) -0.0145(13) -0.0006(11)
C31 0.039(5) 0.032(5) 0.041(6) -0.005(4) -0.010(4) 0.007(4)
N31 0.071(7) 0.059(7) 0.049(6) 0.021(6) -0.027(6) -0.022(5)
N33 0.043(5) 0.049(5) 0.034(5) -0.003(4) -0.017(4) 0.007(4)
S32 0.0419(15) 0.0626(19) 0.0573(19) -0.0202(13) -0.0202(14) 0.0297(16)
C32 0.035(5) 0.035(5) 0.033(5) -0.001(4) -0.003(4) -0.005(4)
N32 0.031(4) 0.043(5) 0.054(6) 0.000(4) -0.009(4) 0.003(4)
N34 0.052(6) 0.032(4) 0.054(6) -0.002(4) -0.003(5) 0.004(4)
Au4 0.0487(2) 0.0395(2) 0.0306(2) 0.00233(17) -0.00904(17) 0.00261(16)
S41 0.0358(13) 0.0571(17) 0.0445(16) 0.0073(12) 0.0011(11) 0.0175(13)
C41 0.032(5) 0.038(5) 0.024(5) -0.003(4) -0.011(4) -0.005(4)
N41 0.041(5) 0.044(5) 0.046(6) 0.006(4) -0.006(4) 0.011(4)
N43 0.046(5) 0.040(5) 0.053(6) -0.007(4) -0.007(5) 0.010(4)
S42 0.082(2) 0.0357(13) 0.0343(15) -0.0133(14) -0.0190(14) 0.0027(11)
C42 0.039(5) 0.032(5) 0.031(5) 0.001(4) 0.001(4) 0.005(4)
N42 0.077(7) 0.035(5) 0.041(6) -0.013(5) -0.020(5) -0.002(4)
N44 0.058(6) 0.031(4) 0.036(5) -0.003(4) -0.015(4) 0.001(4)
S1 0.0354(11) 0.0198(9) 0.0288(11) -0.0036(8) -0.0055(9) 0.0017(8)
O11 0.054(5) 0.034(4) 0.036(4) -0.007(3) -0.007(3) 0.009(3)
O12 0.045(4) 0.036(4) 0.044(5) 0.005(3) 0.003(3) -0.004(3)
O13 0.051(4) 0.021(3) 0.037(4) -0.010(3) -0.004(3) -0.001(3)
O14 0.046(4) 0.033(4) 0.046(4) -0.005(3) -0.022(3) -0.002(3)
S2 0.0366(11) 0.0196(9) 0.0266(11) 0.0020(8) -0.0046(9) -0.0001(8)
O21 0.053(4) 0.023(3) 0.033(4) 0.014(3) -0.011(3) -0.008(3)
O22 0.058(5) 0.031(4) 0.034(4) 0.001(3) -0.005(3) 0.012(3)
O23 0.044(4) 0.035(4) 0.049(5) 0.007(3) 0.010(4) 0.004(3)
O24 0.048(4) 0.031(4) 0.051(5) -0.005(3) -0.019(4) 0.000(3)

loop_
_atom_type_symbol
_atom_type_description
_atom_type_scat_dispersion_real
_atom_type_scat_dispersion_imag
_atom_type_scat_source
Au Au -2.0133 8.8022 'International Tables Vol C Tables 4.2.6.8 and 6.1.1.4'
S S 0.1246 0.1234 'International Tables Vol C Tables 4.2.6.8 and 6.1.1.4'
C C 0.0033 0.0016 'International Tables Vol C Tables 4.2.6.8 and 6.1.1.4'
N N 0.0061 0.0033 'International Tables Vol C Tables 4.2.6.8 and 6.1.1.4'
O O 0.0106 0.0060 'International Tables Vol C Tables 4.2.6.8 and 6.1.1.4'
H H 0.0000 0.0000 'International Tables Vol C Tables 4.2.6.8 and 6.1.1.4'

loop_
_geom_angle_atom_site_label_1
_geom_angle_atom_site_label_2
_geom_angle_atom_site_label_3
_geom_angle
S11 Au1 S12 173.49(11)
C11 S11 Au1 108.7(3)
N11 C11 N13 119.6(10)
N11 C11 S11 123.5(7)
N13 C11 S11 116.8(8)
C11 N11 H11A 120.0
C11 N11 H11B 120.0
H11A N11 H11B 120.0
C11 N13 H13A 120.0
C11 N13 H13B 120.0
H13A N13 H13B 120.0
C12 S12 Au1 107.7(3)
N12 C12 N14 119.6(9)
N12 C12 S12 123.0(7)
N14 C12 S12 117.3(8)
C12 N12 H12A 120.0
C12 N12 H12B 120.0
H12A N12 H12B 120.0
C12 N14 H14A 120.0
C12 N14 H14B 120.0
H14A N14 H14B 120.0
S22 Au2 S21 173.97(11)
C21 S21 Au2 106.9(3)
N21 C21 N23 119.3(9)
N21 C21 S21 122.4(7)
N23 C21 S21 118.3(8)
C21 N21 H21A 120.0
C21 N21 H21B 120.0
H21A N21 H21B 120.0
C21 N23 H23A 120.0
C21 N23 H23B 120.0
H23A N23 H23B 120.0
C22 S22 Au2 108.4(3)
N22 C22 N24 121.8(10)
N22 C22 S22 121.7(7)
N24 C22 S22 116.4(8)
C22 N22 H22A 120.0
C22 N22 H22B 120.0
H22A N22 H22B 120.0
C22 N24 H24A 120.0
C22 N24 H24B 120.0
H24A N24 H24B 120.0
S32 Au3 S31 177.70(12)
C31 S31 Au3 105.2(4)
N31 C31 N33 118.2(11)
N31 C31 S31 123.7(9)
N33 C31 S31 118.1(8)
C31 N31 H31A 120.0
C31 N31 H31B 120.0
H31A N31 H31B 120.0
C31 N33 H33A 120.0
C31 N33 H33B 120.0
H33A N33 H33B 120.0
C32 S32 Au3 106.1(4)
N32 C32 N34 119.5(10)
N32 C32 S32 123.8(9)
N34 C32 S32 116.6(8)
C32 N32 H32A 120.0
C32 N32 H32B 120.0
H32A N32 H32B 120.0
C32 N34 H34A 120.0
C32 N34 H34B 120.0
H34A N34 H34B 120.0
S41 Au4 S42 174.13(12)
C41 S41 Au4 107.9(4)
N41 C41 N43 120.8(10)
N41 C41 S41 123.6(8)
N43 C41 S41 115.6(8)
C41 N41 H41A 120.0
C41 N41 H41B 120.0
H41A N41 H41B 120.0
C41 N43 H43A 120.0
C41 N43 H43B 120.0
H43A N43 H43B 120.0
C42 S42 Au4 103.4(4)
N42 C42 N44 120.7(10)
N42 C42 S42 122.7(8)
N44 C42 S42 116.5(8)
C42 N42 H42A 120.0
C42 N42 H42B 120.0
H42A N42 H42B 120.0
C42 N44 H44A 120.0
C42 N44 H44B 120.0
H44A N44 H44B 120.0
O13 S1 O14 109.7(4)
O13 S1 O11 109.2(4)
O14 S1 O11 109.9(5)
O13 S1 O12 108.8(4)
O14 S1 O12 109.5(5)
O11 S1 O12 109.7(5)
O21 S2 O22 110.1(4)
O21 S2 O23 108.9(5)
O22 S2 O23 108.2(5)
O21 S2 O24 109.0(4)
O22 S2 O24 111.0(5)
O23 S2 O24 109.6(5)

loop_
_geom_bond_atom_site_label_1
_geom_bond_atom_site_label_2
_geom_bond_site_symmetry_2
_geom_bond_distance
_geom_bond_publ_flag
Au1 S11 . 2.276(3) ?
Au1 S12 . 2.283(3) ?
S11 C11 . 1.724(10) ?
C11 N11 . 1.320(13) ?
C11 N13 . 1.332(12) ?
N11 H11A . 0.8600 ?
N11 H11B . 0.8600 ?
N13 H13A . 0.8600 ?
N13 H13B . 0.8600 ?
S12 C12 . 1.734(10) ?
C12 N12 . 1.294(13) ?
C12 N14 . 1.337(12) ?
N12 H12A . 0.8600 ?
N12 H12B . 0.8600 ?
N14 H14A . 0.8600 ?
N14 H14B . 0.8600 ?
Au2 S22 . 2.280(3) ?
Au2 S21 . 2.287(3) ?
S21 C21 . 1.740(10) ?
C21 N21 . 1.283(13) ?
C21 N23 . 1.333(13) ?
N21 H21A . 0.8600 ?
N21 H21B . 0.8600 ?
N23 H23A . 0.8600 ?
N23 H23B . 0.8600 ?
S22 C22 . 1.757(10) ?
C22 N22 . 1.289(13) ?
C22 N24 . 1.311(13) ?
N22 H22A . 0.8600 ?
N22 H22B . 0.8600 ?
N24 H24A . 0.8600 ?
N24 H24B . 0.8600 ?
Au3 S32 . 2.284(3) ?
Au3 S31 . 2.286(3) ?
S31 C31 . 1.719(12) ?
C31 N31 . 1.310(15) ?
C31 N33 . 1.325(13) ?
N31 H31A . 0.8600 ?
N31 H31B . 0.8600 ?
N33 H33A . 0.8600 ?
N33 H33B . 0.8600 ?
S32 C32 . 1.712(11) ?
C32 N32 . 1.318(13) ?
C32 N34 . 1.350(14) ?
N32 H32A . 0.8600 ?
N32 H32B . 0.8600 ?
N34 H34A . 0.8600 ?
N34 H34B . 0.8600 ?
Au4 S41 . 2.277(3) ?
Au4 S42 . 2.283(3) ?
S41 C41 . 1.722(10) ?
C41 N41 . 1.291(14) ?
C41 N43 . 1.322(14) ?
N41 H41A . 0.8600 ?
N41 H41B . 0.8600 ?
N43 H43A . 0.8600 ?
N43 H43B . 0.8600 ?
S42 C42 . 1.754(11) ?
C42 N42 . 1.309(14) ?
C42 N44 . 1.310(13) ?
N42 H42A . 0.8600 ?
N42 H42B . 0.8600 ?
N44 H44A . 0.8600 ?
N44 H44B . 0.8600 ?
S1 O13 . 1.464(7) ?
S1 O14 . 1.467(7) ?
S1 O11 . 1.472(8) ?
S1 O12 . 1.483(8) ?
S2 O21 . 1.460(6) ?
S2 O22 . 1.468(7) ?
S2 O23 . 1.477(8) ?
S2 O24 . 1.483(8) ?

loop_
_geom_hbond_atom_site_label_D
_geom_hbond_atom_site_label_H
_geom_hbond_atom_site_label_A
_geom_hbond_site_symmetry_A
_geom_hbond_distance_DH
_geom_hbond_distance_HA
_geom_hbond_distance_DA
_geom_hbond_angle_DHA
N11 H11A O12 . 0.86 2.25 3.021(12) 149
N11 H11B O23 . 0.86 2.12 2.889(12) 148
N13 H13A O12 . 0.86 2.21 2.990(13) 150
N13 H13B S21 2_665 0.86 2.86 3.651(10) 154
N12 H12A O13 1_545 0.86 2.03 2.879(11) 168
N12 H12B O23 . 0.86 2.07 2.854(11) 152
N14 H14A O12 1_545 0.86 2.12 2.969(13) 172
N21 H21A O21 . 0.86 2.00 2.850(11) 172
N21 H21B O14 . 0.86 2.16 2.920(11) 147
N23 H23A O24 . 0.86 2.09 2.935(12) 169
N22 H22A O24 1_565 0.86 2.24 2.997(11) 147
N22 H22A S41 . 0.86 2.93 3.473(9) 123
N22 H22B O14 . 0.86 2.18 2.923(11) 145
N24 H24A O24 1_565 0.86 2.20 2.965(13) 148
N24 H24B S12 2_765 0.86 2.82 3.633(10) 159
N31 H31A O11 2_666 0.86 2.02 2.863(13) 166
N31 H31B S42 2_566 0.86 3.02 3.643(11) 131
N33 H33A O13 2_666 0.86 2.15 2.926(13) 149
N33 H33A S41 2_666 0.86 2.94 3.369(9) 112
N33 H33B O22 2_656 0.86 2.54 2.949(11) 110
N32 H32A O11 . 0.86 2.17 2.942(12) 149
N32 H32A O14 . 0.86 2.49 3.179(13) 138
N32 H32B N44 2_666 0.86 2.63 3.198(13) 125
N34 H34A O14 . 0.86 2.48 3.167(13) 137
N34 H34B O12 1_455 0.86 2.10 2.950(13) 171
N41 H41A O22 1_465 0.86 2.06 2.896(12) 163
N43 H43A O23 1_465 0.86 2.31 3.061(13) 146
N43 H43B O24 1_565 0.86 2.24 3.093(13) 173
N42 H42A O22 2_666 0.86 2.01 2.866(13) 174
N44 H44A O21 2_666 0.86 1.94 2.799(12) 175
N44 H44B O11 2_666 0.86 2.20 2.901(11) 139

loop_
_geom_torsion_atom_site_label_1
_geom_torsion_atom_site_label_2
_geom_torsion_atom_site_label_3
_geom_torsion_atom_site_label_4
_geom_torsion
N11 C11 S11 Au1 -22.9(10)
N13 C11 S11 Au1 159.0(7)
N12 C12 S12 Au1 -20.3(9)
N14 C12 S12 Au1 161.4(8)
N21 C21 S21 Au2 21.9(9)
N23 C21 S21 Au2 -159.9(8)
N22 C22 S22 Au2 24.1(9)
N24 C22 S22 Au2 -158.2(7)
N31 C31 S31 Au3 11.2(12)
N33 C31 S31 Au3 -168.2(8)
N32 C32 S32 Au3 3.8(10)
N34 C32 S32 Au3 -174.5(8)
N41 C41 S41 Au4 -16.0(10)
N43 C41 S41 Au4 166.0(7)
N42 C42 S42 Au4 19.2(11)
N44 C42 S42 Au4 -163.5(8)
